data_4347846
loop_
_publ_author_name
'Berenguer, Jes\'us R'
'Lalinde, Elena'
'Mart\'in, Antonio'
'Moreno, M. Teresa'
'S\'anchez, Sergio'
'Shahsavari, Hamid R.'

_publ_section_title
;
 Binuclear Complexes and Extended Chains Featuring Pt(II)-Tl(I) Bonds:
 Influence of the Pyridine-2-Thiolate and Cyclometalated Ligands on the
 Self-Assembly and Luminescent Behavior.
;
_journal_issue 16
_journal_name_full 'Inorganic chemistry'
_journal_page_first 7866
_journal_page_last 7878
_journal_paper_doi 10.1021/acs.inorgchem.6b00699
_journal_volume 55
_journal_year 2016
_chemical_formula_moiety 'C22 H12 F5 N2 Pt S Tl'
_chemical_formula_sum 'C22 H12 F5 N2 Pt S Tl'
_chemical_formula_weight 830.86
_space_group_crystal_system monoclinic
_space_group_IT_number 14
_space_group_name_Hall '-P 2yn'
_space_group_name_H-M_alt 'P 1 21/n 1'
_atom_sites_solution_hydrogens geom
_audit_creation_method SHELXL-2013
_cell_angle_alpha 90
_cell_angle_beta 93.908(2)
_cell_angle_gamma 90
_cell_formula_units_Z 4
_cell_length_a 11.4566(2)
_cell_length_b 9.4566(2)
_cell_length_c 18.9883(4)
_cell_measurement_reflns_used 10621
_cell_measurement_temperature 100(2)
_cell_measurement_theta_max 28.7059
_cell_measurement_theta_min 4.2335
_cell_volume 2052.42(7)
_computing_cell_refinement
;
CrysAlisPro, Agilent Technologies,
Version 1.171.35.19 (release 27-10-2011 CrysAlis171 .NET)
(compiled Oct 27 2011,15:02:11)
;
_computing_data_collection
;
CrysAlisPro, Agilent Technologies,
Version 1.171.35.19 (release 27-10-2011 CrysAlis171 .NET)
(compiled Oct 27 2011,15:02:11)
;
_computing_data_reduction
;
CrysAlisPro, Agilent Technologies,
Version 1.171.35.19 (release 27-10-2011 CrysAlis171 .NET)
(compiled Oct 27 2011,15:02:11)
;
_computing_structure_refinement 'SHELXL-2013 (Sheldrick, 2013)'
_diffrn_ambient_temperature 100(2)
_diffrn_detector_area_resol_mean 16.0655
_diffrn_measured_fraction_theta_full 0.995
_diffrn_measured_fraction_theta_max 0.924
_diffrn_measurement_details
;
#__ type_ start__ end____ width___ exp.time_
  1 omega  -24.00   24.00   1.0000    8.0000
omega____ theta____ kappa____ phi______ frames
    -      -19.9615  -99.0000 -120.0000 48

#__ type_ start__ end____ width___ exp.time_
  2 omega  -64.00   12.00   1.0000    8.0000
omega____ theta____ kappa____ phi______ frames
    -      -19.9615   19.0000   60.0000 76

#__ type_ start__ end____ width___ exp.time_
  3 omega  -10.00   92.00   1.0000    8.0000
omega____ theta____ kappa____ phi______ frames
    -       21.9928   77.0000 -150.0000 102

#__ type_ start__ end____ width___ exp.time_
  4 omega -100.00  -34.00   1.0000    8.0000
omega____ theta____ kappa____ phi______ frames
    -      -19.9615 -179.0000  -30.0000 66

#__ type_ start__ end____ width___ exp.time_
  5 omega  -25.00   25.00   1.0000    8.0000
omega____ theta____ kappa____ phi______ frames
    -      -19.9615  -99.0000   60.0000 50

#__ type_ start__ end____ width___ exp.time_
  6 omega   -2.00   93.00   1.0000    8.0000
omega____ theta____ kappa____ phi______ frames
    -       21.9928   57.0000  -30.0000 95

#__ type_ start__ end____ width___ exp.time_
  7 omega  -10.00   76.00   1.0000    8.0000
omega____ theta____ kappa____ phi______ frames
    -       21.9928   37.0000  120.0000 86

#__ type_ start__ end____ width___ exp.time_
  8 omega  -49.00   46.00   1.0000    8.0000
omega____ theta____ kappa____ phi______ frames
    -       21.9928  -57.0000 -180.0000 95

;
_diffrn_measurement_device_type 'Xcalibur, Sapphire3'
_diffrn_measurement_method '\w scans'
_diffrn_orient_matrix_UB_11 0.0233509000
_diffrn_orient_matrix_UB_12 0.0527802000
_diffrn_orient_matrix_UB_13 0.0234907000
_diffrn_orient_matrix_UB_21 -0.0123887000
_diffrn_orient_matrix_UB_22 0.0522714000
_diffrn_orient_matrix_UB_23 -0.0262312000
_diffrn_orient_matrix_UB_31 -0.0561395000
_diffrn_orient_matrix_UB_32 0.0103638000
_diffrn_orient_matrix_UB_33 0.0127400000
_diffrn_radiation_type MoK\a
_diffrn_radiation_wavelength 0.71073
_diffrn_reflns_av_R_equivalents 0.0394
_diffrn_reflns_av_unetI/netI 0.0298
_diffrn_reflns_Laue_measured_fraction_full 0.995
_diffrn_reflns_Laue_measured_fraction_max 0.924
_diffrn_reflns_limit_h_max 15
_diffrn_reflns_limit_h_min -14
_diffrn_reflns_limit_k_max 12
_diffrn_reflns_limit_k_min -12
_diffrn_reflns_limit_l_max 24
_diffrn_reflns_limit_l_min -24
_diffrn_reflns_number 22608
_diffrn_reflns_point_group_measured_fraction_full 0.995
_diffrn_reflns_point_group_measured_fraction_max 0.924
_diffrn_reflns_theta_full 25.000
_diffrn_reflns_theta_max 28.769
_diffrn_reflns_theta_min 4.242
_exptl_absorpt_coefficient_mu 14.810
_exptl_absorpt_correction_T_max 1.00000
_exptl_absorpt_correction_T_min 0.18320
_exptl_absorpt_correction_type multi-scan
_exptl_absorpt_process_details
;
CrysAlisPro, Agilent Technologies,
Version 1.171.35.19 (release 27-10-2011 CrysAlis171 .NET)
(compiled Oct 27 2011,15:02:11)
Empirical absorption correction using spherical harmonics,
 implemented in SCALE3 ABSPACK scaling algorithm.
;
_exptl_crystal_colour yellow
_exptl_crystal_density_diffrn 2.689
_exptl_crystal_description bloc
_exptl_crystal_F_000 1512
_exptl_crystal_size_max 0.370
_exptl_crystal_size_mid 0.290
_exptl_crystal_size_min 0.240
_refine_diff_density_max 1.746
_refine_diff_density_min -2.181
_refine_diff_density_rms 0.198
_refine_ls_extinction_method none
_refine_ls_goodness_of_fit_ref 1.049
_refine_ls_hydrogen_treatment constr
_refine_ls_matrix_type full
_refine_ls_number_parameters 289
_refine_ls_number_reflns 4931
_refine_ls_number_restraints 0
_refine_ls_restrained_S_all 1.049
_refine_ls_R_factor_all 0.0291
_refine_ls_R_factor_gt 0.0253
_refine_ls_shift/su_max 0.001
_refine_ls_shift/su_mean 0.000
_refine_ls_structure_factor_coef Fsqd
_refine_ls_weighting_details 'w=1/[\s^2^(Fo^2^)+(0.0350P)^2^+1.5193P] where P=(Fo^2^+2Fc^2^)/3'
_refine_ls_weighting_scheme calc
_refine_ls_wR_factor_gt 0.0626
_refine_ls_wR_factor_ref 0.0649
_reflns_Friedel_coverage 0.000
_reflns_number_gt 4533
_reflns_number_total 4931
_reflns_threshold_expression 'I > 2\s(I)'
_cod_data_source_file ic6b00699_si_002.cif
_cod_data_source_block 1
_cod_original_sg_symbol_H-M 'P 21/n'
_cod_database_code 4347846
_shelx_space_group_comment
;
The symmetry employed for this shelxl refinement is uniquely defined
by the following loop, which should always be used as a source of
symmetry information in preference to the above space-group names.
They are only intended as comments.
;
_shelx_estimated_absorpt_t_min 0.073
_shelx_estimated_absorpt_t_max 0.125
_shelxl_version_number 2013-4

loop_
_space_group_symop_operation_xyz
'x, y, z'
'-x+1/2, y+1/2, -z+1/2'
'-x, -y, -z'
'x-1/2, -y-1/2, z-1/2'

loop_
_atom_site_label
_atom_site_type_symbol
_atom_site_fract_x
_atom_site_fract_y
_atom_site_fract_z
_atom_site_U_iso_or_equiv
_atom_site_adp_type
_atom_site_occupancy
_atom_site_site_symmetry_order
_atom_site_calc_flag
_atom_site_refinement_flags_posn
_atom_site_refinement_flags_adp
Pt Pt 0.06652(2) 0.10076(2) 0.15979(2) 0.01017(6) Uani 1 1 d . .
Tl Tl 0.27810(2) 0.11064(2) 0.25118(2) 0.01585(6) Uani 1 1 d . .
S S 0.05569(9) 0.33445(11) 0.20652(5) 0.0160(2) Uani 1 1 d . .
F1 F -0.2016(2) 0.1589(3) 0.18227(12) 0.0190(5) Uani 1 1 d . .
F2 F -0.3351(2) 0.0944(3) 0.28639(15) 0.0264(6) Uani 1 1 d . .
F3 F -0.2534(2) -0.0808(3) 0.39393(14) 0.0298(7) Uani 1 1 d . .
F4 F -0.0309(3) -0.1809(3) 0.39528(14) 0.0319(7) Uani 1 1 d . .
F5 F 0.1099(2) -0.1055(3) 0.29622(14) 0.0216(6) Uani 1 1 d . .
N1 N 0.1641(3) 0.1598(4) 0.07566(17) 0.0122(7) Uani 1 1 d . .
N2 N 0.1257(3) 0.2233(4) 0.33257(18) 0.0163(7) Uani 1 1 d . .
C1 C -0.0376(3) 0.0313(4) 0.2336(2) 0.0135(8) Uani 1 1 d . .
C2 C -0.1531(4) 0.0761(5) 0.2349(2) 0.0154(8) Uani 1 1 d . .
C3 C -0.2255(3) 0.0406(5) 0.2881(2) 0.0190(9) Uani 1 1 d . .
C4 C -0.1848(4) -0.0458(5) 0.3416(2) 0.0193(9) Uani 1 1 d . .
C5 C -0.0725(4) -0.0955(5) 0.3432(2) 0.0189(10) Uani 1 1 d . .
C6 C -0.0026(4) -0.0544(4) 0.2894(2) 0.0156(8) Uani 1 1 d . .
C7 C 0.0700(3) -0.0856(4) 0.1089(2) 0.0114(8) Uani 1 1 d . .
C8 C 0.0262(3) -0.2156(4) 0.1285(2) 0.0132(8) Uani 1 1 d . .
H8 H -0.0064 -0.2243 0.1730 0.016 Uiso 1 1 calc R U
C9 C 0.0287(3) -0.3335(5) 0.0848(2) 0.0153(8) Uani 1 1 d . .
H9 H -0.0009 -0.4215 0.0998 0.018 Uiso 1 1 calc R U
C10 C 0.0746(3) -0.3222(5) 0.0194(2) 0.0176(9) Uani 1 1 d . .
H10 H 0.0759 -0.4023 -0.0108 0.021 Uiso 1 1 calc R U
C11 C 0.1186(3) -0.1934(5) -0.0018(2) 0.0150(8) Uani 1 1 d . .
H11 H 0.1490 -0.1849 -0.0470 0.018 Uiso 1 1 calc R U
C12 C 0.1184(3) -0.0776(4) 0.0424(2) 0.0114(8) Uani 1 1 d . .
C13 C 0.1703(3) 0.0576(4) 0.0248(2) 0.0123(8) Uani 1 1 d . .
C14 C 0.2242(4) 0.0885(5) -0.0370(2) 0.0164(9) Uani 1 1 d . .
H14 H 0.2266 0.0191 -0.0730 0.020 Uiso 1 1 calc R U
C15 C 0.2740(3) 0.2194(5) -0.0460(2) 0.0170(9) Uani 1 1 d . .
H15 H 0.3106 0.2406 -0.0882 0.020 Uiso 1 1 calc R U
C16 C 0.2702(4) 0.3198(5) 0.0068(2) 0.0183(9) Uani 1 1 d . .
H16 H 0.3056 0.4098 0.0020 0.022 Uiso 1 1 calc R U
C17 C 0.2135(4) 0.2859(5) 0.0669(2) 0.0166(8) Uani 1 1 d . .
H17 H 0.2098 0.3549 0.1030 0.020 Uiso 1 1 calc R U
C18 C 0.0655(3) 0.3289(4) 0.2990(2) 0.0127(8) Uani 1 1 d . .
C19 C 0.0165(3) 0.4373(5) 0.3367(2) 0.0171(9) Uani 1 1 d . .
H19 H -0.0256 0.5114 0.3126 0.021 Uiso 1 1 calc R U
C20 C 0.0294(4) 0.4362(6) 0.4090(2) 0.0244(10) Uani 1 1 d . .
H20 H -0.0019 0.5110 0.4353 0.029 Uiso 1 1 calc R U
C21 C 0.0889(4) 0.3242(5) 0.4439(2) 0.0221(10) Uani 1 1 d . .
H21 H 0.0971 0.3196 0.4939 0.027 Uiso 1 1 calc R U
C22 C 0.1348(4) 0.2220(5) 0.4031(2) 0.0197(9) Uani 1 1 d . .
H22 H 0.1754 0.1456 0.4262 0.024 Uiso 1 1 calc R U

loop_
_atom_site_aniso_label
_atom_site_aniso_U_11
_atom_site_aniso_U_22
_atom_site_aniso_U_33
_atom_site_aniso_U_23
_atom_site_aniso_U_13
_atom_site_aniso_U_12
Pt 0.01314(9) 0.00641(9) 0.01120(10) -0.00062(5) 0.00249(6) -0.00067(5)
Tl 0.01578(9) 0.01100(10) 0.02071(11) -0.00049(5) 0.00091(7) 0.00237(5)
S 0.0257(5) 0.0094(5) 0.0132(5) -0.0008(4) 0.0034(4) 0.0001(4)
F1 0.0191(12) 0.0188(14) 0.0193(13) 0.0030(10) 0.0021(9) 0.0033(10)
F2 0.0169(13) 0.0295(17) 0.0342(17) -0.0069(12) 0.0122(11) -0.0004(11)
F3 0.0369(16) 0.0307(17) 0.0241(15) -0.0033(12) 0.0186(12) -0.0147(13)
F4 0.0456(17) 0.0288(17) 0.0213(14) 0.0126(12) 0.0036(12) -0.0029(13)
F5 0.0203(13) 0.0167(15) 0.0276(15) 0.0065(10) 0.0005(11) 0.0042(10)
N1 0.0134(16) 0.0109(18) 0.0122(17) -0.0012(13) 0.0006(12) -0.0015(13)
N2 0.0178(17) 0.0115(18) 0.0189(18) -0.0016(14) -0.0025(13) -0.0003(14)
C1 0.0193(19) 0.0072(19) 0.014(2) -0.0037(15) 0.0043(15) -0.0046(16)
C2 0.021(2) 0.012(2) 0.013(2) 0.0000(16) 0.0001(16) -0.0019(16)
C3 0.015(2) 0.018(2) 0.026(2) -0.0078(18) 0.0085(16) -0.0045(17)
C4 0.028(2) 0.016(2) 0.015(2) -0.0068(17) 0.0111(17) -0.0090(18)
C5 0.031(3) 0.015(2) 0.010(2) 0.0025(15) -0.0002(18) -0.0053(17)
C6 0.021(2) 0.008(2) 0.018(2) -0.0005(16) 0.0029(16) -0.0018(16)
C7 0.0123(18) 0.011(2) 0.011(2) -0.0025(14) -0.0020(14) 0.0004(14)
C8 0.0133(18) 0.012(2) 0.014(2) 0.0000(15) 0.0017(14) 0.0005(15)
C9 0.0170(19) 0.013(2) 0.015(2) 0.0002(16) -0.0015(15) -0.0025(16)
C10 0.018(2) 0.015(2) 0.020(2) -0.0042(17) -0.0014(16) -0.0003(16)
C11 0.0175(19) 0.017(2) 0.0108(19) -0.0017(16) 0.0013(15) -0.0010(16)
C12 0.0098(18) 0.0092(19) 0.015(2) -0.0018(15) 0.0002(14) 0.0017(14)
C13 0.0113(18) 0.013(2) 0.012(2) 0.0000(16) -0.0003(14) 0.0011(15)
C14 0.016(2) 0.017(2) 0.016(2) -0.0010(16) 0.0021(16) 0.0019(16)
C15 0.019(2) 0.019(2) 0.014(2) 0.0050(16) 0.0035(16) -0.0010(17)
C16 0.019(2) 0.015(2) 0.021(2) 0.0035(17) 0.0034(16) -0.0040(17)
C17 0.020(2) 0.015(2) 0.015(2) -0.0006(16) 0.0018(16) 0.0005(16)
C18 0.0123(18) 0.010(2) 0.016(2) -0.0010(15) 0.0024(14) -0.0027(15)
C19 0.018(2) 0.020(2) 0.014(2) -0.0006(17) 0.0033(16) 0.0024(17)
C20 0.024(2) 0.030(3) 0.021(2) -0.006(2) 0.0095(18) 0.004(2)
C21 0.022(2) 0.027(3) 0.017(2) -0.0017(19) 0.0021(17) 0.0005(19)
C22 0.024(2) 0.015(2) 0.019(2) 0.0018(17) -0.0024(17) -0.0010(17)

loop_
_atom_type_symbol
_atom_type_description
_atom_type_scat_dispersion_real
_atom_type_scat_dispersion_imag
_atom_type_scat_source
C C 0.0033 0.0016 'International Tables Vol C Tables 4.2.6.8 and 6.1.1.4'
H H 0.0000 0.0000 'International Tables Vol C Tables 4.2.6.8 and 6.1.1.4'
N N 0.0061 0.0033 'International Tables Vol C Tables 4.2.6.8 and 6.1.1.4'
F F 0.0171 0.0103 'International Tables Vol C Tables 4.2.6.8 and 6.1.1.4'
S S 0.1246 0.1234 'International Tables Vol C Tables 4.2.6.8 and 6.1.1.4'
Pt Pt -1.7033 8.3905 'International Tables Vol C Tables 4.2.6.8 and 6.1.1.4'
Tl Tl -2.8358 9.6688 'International Tables Vol C Tables 4.2.6.8 and 6.1.1.4'

loop_
_geom_angle_atom_site_label_1
_geom_angle_atom_site_label_2
_geom_angle_atom_site_label_3
_geom_angle
C1 Pt C7 94.66(16)
C1 Pt N1 174.00(14)
C7 Pt N1 80.63(15)
C1 Pt S 89.72(12)
C7 Pt S 172.99(12)
N1 Pt S 94.63(10)
C1 Pt Tl 96.05(11)
C7 Pt Tl 105.90(11)
N1 Pt Tl 88.85(9)
S Pt Tl 79.01(3)
N2 Tl Pt 78.63(7)
C18 S Pt 110.08(14)
C17 N1 C13 119.9(3)
C17 N1 Pt 126.1(3)
C13 N1 Pt 114.0(3)
C22 N2 C18 118.9(4)
C22 N2 Tl 125.1(3)
C18 N2 Tl 111.1(2)
C6 C1 C2 113.2(4)
C6 C1 Pt 125.1(3)
C2 C1 Pt 121.6(3)
F1 C2 C3 116.0(4)
F1 C2 C1 120.3(4)
C3 C2 C1 123.7(4)
F2 C3 C4 120.9(4)
F2 C3 C2 119.4(4)
C4 C3 C2 119.7(4)
F3 C4 C3 120.6(4)
F3 C4 C5 119.6(4)
C3 C4 C5 119.7(4)
F4 C5 C4 120.7(4)
F4 C5 C6 121.0(4)
C4 C5 C6 118.4(4)
C1 C6 F5 120.2(4)
C1 C6 C5 125.3(4)
F5 C6 C5 114.5(4)
C8 C7 C12 117.2(4)
C8 C7 Pt 128.8(3)
C12 C7 Pt 113.8(3)
C7 C8 C9 121.7(4)
C10 C9 C8 119.9(4)
C9 C10 C11 119.7(4)
C12 C11 C10 120.3(4)
C11 C12 C7 121.2(4)
C11 C12 C13 122.6(4)
C7 C12 C13 116.2(3)
N1 C13 C14 119.5(4)
N1 C13 C12 114.6(3)
C14 C13 C12 125.9(4)
C15 C14 C13 120.2(4)
C14 C15 C16 119.5(4)
C15 C16 C17 118.5(4)
N1 C17 C16 122.3(4)
N2 C18 C19 120.8(4)
N2 C18 S 119.5(3)
C19 C18 S 119.6(3)
C20 C19 C18 119.4(4)
C19 C20 C21 119.7(4)
C22 C21 C20 117.4(4)
N2 C22 C21 123.7(4)

loop_
_geom_bond_atom_site_label_1
_geom_bond_atom_site_label_2
_geom_bond_distance
Pt C1 2.011(4)
Pt C7 2.012(4)
Pt N1 2.087(3)
Pt S 2.3878(10)
Pt Tl 2.8848(2)
Tl N2 2.634(3)
S C18 1.752(4)
F1 C2 1.359(5)
F2 C3 1.353(5)
F3 C4 1.349(4)
F4 C5 1.340(5)
F5 C6 1.374(5)
N1 C17 1.335(5)
N1 C13 1.372(5)
N2 C22 1.336(5)
N2 C18 1.349(5)
C1 C6 1.373(6)
C1 C2 1.391(6)
C2 C3 1.391(6)
C3 C4 1.362(6)
C4 C5 1.368(6)
C5 C6 1.395(6)
C7 C8 1.389(5)
C7 C12 1.415(5)
C8 C9 1.391(6)
C9 C10 1.385(6)
C10 C11 1.389(6)
C11 C12 1.380(6)
C12 C13 1.458(6)
C13 C14 1.394(5)
C14 C15 1.379(6)
C15 C16 1.384(6)
C16 C17 1.388(6)
C18 C19 1.391(6)
C19 C20 1.370(6)
C20 C21 1.402(7)
C21 C22 1.366(6)
